data_2233624
loop_
_publ_author_name
'Ma, Chao-Hong'
'Liu, Qiang'
'Wang, Xiu-Yan'
'Dong, Xian-Wu'
'Li, Yu-Jie'

_publ_section_title
;
 Poly[[aqua-\m~6~-benzene-1,2,3-tricarboxylato-\m~3~-hydroxido-dizinc]
 hemihydrate]
;
_journal_coeditor_code SU2346
_journal_issue 2
_journal_name_full 'Acta Crystallographica Section E'
_journal_page_first m103
_journal_page_last m104
_journal_paper_doi 10.1107/S1600536811055358
_journal_volume 68
_journal_year 2012
_chemical_formula_iupac '[Zn2 (C9 H3 O6) (O H) (H2 O)], 0.5H2 O'
_chemical_formula_moiety 'C9 H5 O8 Zn2, 0.5(H2 O)'
_chemical_formula_sum 'C9 H7 O8.5 Zn2'
_chemical_formula_weight 381.89
_chemical_name_systematic
;
Poly[[aqua-\m~6~-benzene-1,2,3-tricarboxylato-\m~3~-hydroxido-dizinc]
hemihydrate]
;
_space_group_IT_number 88
_symmetry_cell_setting tetragonal
_symmetry_space_group_name_Hall '-I 4ad'
_symmetry_space_group_name_H-M 'I 41/a :2'
_atom_sites_solution_hydrogens geom
_atom_sites_solution_primary direct
_atom_sites_solution_secondary difmap
_audit_creation_method SHELXL-97
_cell_angle_alpha 90.00
_cell_angle_beta 90.00
_cell_angle_gamma 90.00
_cell_formula_units_Z 16
_cell_length_a 12.8412(2)
_cell_length_b 12.8412(2)
_cell_length_c 27.2647(7)
_cell_measurement_reflns_used 2048
_cell_measurement_temperature 293(2)
_cell_measurement_theta_max 25.3
_cell_measurement_theta_min 2.8
_cell_volume 4495.85(15)
_computing_cell_refinement 'CrysAlis PRO (Oxford Diffraction, 2007)'
_computing_data_collection 'CrysAlis PRO (Oxford Diffraction, 2007)'
_computing_data_reduction 'CrysAlis RED (Oxford Diffraction, 2007)'
_computing_molecular_graphics 'SHELXTL (Sheldrick, 2008) and DIAMOND (Brandenburg, 1998)'
_computing_publication_material 'SHELXTL (Sheldrick, 2008) and Westrip (2010)'
_computing_structure_refinement 'SHELXL97 (Sheldrick, 2008)'
_computing_structure_solution 'SHELXS97 (Sheldrick, 2008)'
_diffrn_ambient_temperature 293(2)
_diffrn_detector_area_resol_mean 10.0
_diffrn_measured_fraction_theta_full 0.999
_diffrn_measured_fraction_theta_max 0.999
_diffrn_measurement_device_type 'Oxford Diffraction Gemini R Ultra'
_diffrn_measurement_method '\w scan'
_diffrn_radiation_monochromator graphite
_diffrn_radiation_source 'fine-focus sealed tube'
_diffrn_radiation_type MoK\a
_diffrn_radiation_wavelength 0.71073
_diffrn_reflns_av_R_equivalents 0.0511
_diffrn_reflns_av_sigmaI/netI 0.0630
_diffrn_reflns_limit_h_max 15
_diffrn_reflns_limit_h_min -15
_diffrn_reflns_limit_k_max 15
_diffrn_reflns_limit_k_min -15
_diffrn_reflns_limit_l_max 32
_diffrn_reflns_limit_l_min -22
_diffrn_reflns_number 9288
_diffrn_reflns_theta_full 25.25
_diffrn_reflns_theta_max 25.25
_diffrn_reflns_theta_min 2.75
_exptl_absorpt_coefficient_mu 4.308
_exptl_absorpt_correction_T_max 0.399
_exptl_absorpt_correction_T_min 0.312
_exptl_absorpt_correction_type multi-scan
_exptl_absorpt_process_details
;
(CrysAlis RED; Oxford Diffraction, 2007)
;
_exptl_crystal_colour colourless
_exptl_crystal_density_diffrn 2.257
_exptl_crystal_density_method 'not measured'
_exptl_crystal_description block
_exptl_crystal_F_000 3024
_exptl_crystal_size_max 0.28
_exptl_crystal_size_mid 0.23
_exptl_crystal_size_min 0.21
_refine_diff_density_max 0.799
_refine_diff_density_min -0.529
_refine_ls_extinction_method none
_refine_ls_goodness_of_fit_ref 0.937
_refine_ls_hydrogen_treatment mixed
_refine_ls_matrix_type full
_refine_ls_number_parameters 198
_refine_ls_number_reflns 2048
_refine_ls_number_restraints 8
_refine_ls_restrained_S_all 0.960
_refine_ls_R_factor_all 0.0591
_refine_ls_R_factor_gt 0.0348
_refine_ls_shift/su_max 0.000
_refine_ls_shift/su_mean 0.000
_refine_ls_structure_factor_coef Fsqd
_refine_ls_weighting_details 'calc w=1/[\s^2^(Fo^2^)+(0.0506P)^2^] where P=(Fo^2^+2Fc^2^)/3'
_refine_ls_weighting_scheme calc
_refine_ls_wR_factor_gt 0.0847
_refine_ls_wR_factor_ref 0.0895
_reflns_number_gt 1402
_reflns_number_total 2048
_reflns_threshold_expression I>2sigma(I)
_cod_data_source_file su2346.cif
_cod_data_source_block I
_cod_original_sg_symbol_H-M 'I 41/a'
_cod_original_formula_sum 'C9 H7 O8.50 Zn2'
_cod_database_code 2233624
_cod_database_fobs_code 2233624

loop_
_symmetry_equiv_pos_as_xyz
'x, y, z'
'-x+1/2, -y, z+1/2'
'-y+3/4, x+1/4, z+1/4'
'y+3/4, -x+3/4, z+3/4'
'x+1/2, y+1/2, z+1/2'
'-x+1, -y+1/2, z+1'
'-y+5/4, x+3/4, z+3/4'
'y+5/4, -x+5/4, z+5/4'
'-x, -y, -z'
'x-1/2, y, -z-1/2'
'y-3/4, -x-1/4, -z-1/4'
'-y-3/4, x-3/4, -z-3/4'
'-x+1/2, -y+1/2, -z+1/2'
'x, y+1/2, -z'
'y-1/4, -x+1/4, -z+1/4'
'-y-1/4, x-1/4, -z-1/4'

loop_
_atom_site_type_symbol
_atom_site_label
_atom_site_fract_x
_atom_site_fract_y
_atom_site_fract_z
_atom_site_U_iso_or_equiv
_atom_site_adp_type
_atom_site_calc_flag
_atom_site_refinement_flags
_atom_site_occupancy
_atom_site_symmetry_multiplicity
Zn Zn1 0.5000 0.0000 0.5000 0.0208(2) Uani d S 1 2
Zn Zn2 0.5000 -0.2500 0.49263(3) 0.0250(3) Uani d S 1 2
Zn Zn3 0.68168(5) -0.13663(5) 0.57097(2) 0.0274(2) Uani d . 1 1
O O1 0.3829(3) -0.2239(3) 0.44919(13) 0.0350(10) Uani d . 1 1
O O1W 0.8258(4) -0.1142(4) 0.61415(16) 0.0569(13) Uani d D 1 1
O O2 0.4505(3) -0.0690(3) 0.42997(12) 0.0275(9) Uani d . 1 1
O O3 0.3919(3) 0.1070(3) 0.36657(11) 0.0224(8) Uani d . 1 1
O O4 0.4706(3) 0.0068(3) 0.31306(13) 0.0326(10) Uani d . 1 1
O O5 0.2600(3) 0.1066(3) 0.28024(12) 0.0312(9) Uani d . 1 1
O O6 0.1945(3) -0.0076(3) 0.22700(13) 0.0411(11) Uani d . 1 1
O O7 0.5375(3) -0.1373(3) 0.53706(12) 0.0209(8) Uani d D 1 1
C C1 0.3132(4) -0.1383(4) 0.38044(18) 0.0250(13) Uani d . 1 1
C C2 0.3150(4) -0.0597(4) 0.34414(17) 0.0201(12) Uani d . 1 1
C C3 0.2429(4) -0.0677(4) 0.30533(19) 0.0273(13) Uani d . 1 1
C C4 0.1747(5) -0.1498(5) 0.3023(2) 0.0485(18) Uani d . 1 1
H H4 0.1296 -0.1543 0.2757 0.058 Uiso calc R 1 1
C C5 0.1720(6) -0.2254(5) 0.3380(3) 0.061(2) Uani d . 1 1
H H5 0.1251 -0.2803 0.3357 0.074 Uiso calc R 1 1
C C6 0.2400(5) -0.2187(5) 0.3774(2) 0.0439(17) Uani d . 1 1
H H6 0.2370 -0.2685 0.4022 0.053 Uiso calc R 1 1
C C7 0.3880(4) -0.1430(4) 0.42282(17) 0.0239(12) Uani d . 1 1
C C8 0.3973(4) 0.0242(4) 0.34212(17) 0.0197(12) Uani d . 1 1
C C9 0.2329(4) 0.0172(4) 0.26799(19) 0.0246(12) Uani d . 1 1
O O2W 1.0000 -0.2500 0.5664(4) 0.038(3) Uani d SPD 0.50 2
H H2WA 0.9977 -0.2203 0.5475 0.057 Uiso d PRD 0.50 1
O O3W 0.0743(12) -0.3649(12) 0.2625(5) 0.038(4) Uani d PD 0.25 1
H H3WA 0.0608 -0.3205 0.2396 0.057 Uiso d PRD 0.25 1
H H3WB 0.0318 -0.4194 0.2582 0.057 Uiso d PRD 0.25 1
H H1WA 0.885(3) -0.124(5) 0.6006(18) 0.057 Uiso d D 1 1
H H1WB 0.825(4) -0.141(5) 0.6431(11) 0.057 Uiso d D 1 1
H H7O 0.493(3) -0.139(4) 0.5572(14) 0.019(16) Uiso d D 1 1

loop_
_atom_site_aniso_label
_atom_site_aniso_U_11
_atom_site_aniso_U_22
_atom_site_aniso_U_33
_atom_site_aniso_U_12
_atom_site_aniso_U_13
_atom_site_aniso_U_23
Zn1 0.0265(5) 0.0185(5) 0.0174(4) -0.0003(4) 0.0020(4) 0.0024(3)
Zn2 0.0434(6) 0.0173(5) 0.0143(4) -0.0014(4) 0.000 0.000
Zn3 0.0421(5) 0.0242(4) 0.0159(3) -0.0009(3) 0.0057(3) 0.0027(3)
O1 0.047(3) 0.030(2) 0.028(2) -0.007(2) -0.0119(19) 0.0136(18)
O1W 0.054(3) 0.073(4) 0.043(3) 0.000(3) -0.003(2) 0.007(3)
O2 0.040(2) 0.028(2) 0.0146(18) -0.0088(19) -0.0061(16) 0.0001(15)
O3 0.031(2) 0.021(2) 0.0149(18) -0.0029(17) -0.0013(15) 0.0002(15)
O4 0.036(2) 0.037(2) 0.024(2) -0.0105(19) 0.0064(18) -0.0061(17)
O5 0.047(3) 0.024(2) 0.0218(19) -0.0069(19) -0.0138(18) 0.0090(16)
O6 0.062(3) 0.033(2) 0.028(2) 0.010(2) -0.025(2) -0.0059(18)
O7 0.034(2) 0.018(2) 0.0101(18) -0.0017(17) 0.0051(17) 0.0005(15)
C1 0.029(3) 0.021(3) 0.025(3) 0.003(3) -0.006(2) 0.000(2)
C2 0.028(3) 0.016(3) 0.016(3) 0.001(2) -0.002(2) -0.005(2)
C3 0.033(3) 0.021(3) 0.028(3) 0.002(3) -0.009(3) -0.002(2)
C4 0.059(5) 0.035(4) 0.052(4) -0.009(3) -0.035(4) 0.008(3)
C5 0.065(5) 0.041(4) 0.078(5) -0.029(4) -0.037(4) 0.020(4)
C6 0.051(4) 0.032(4) 0.049(4) -0.009(3) -0.024(3) 0.016(3)
C7 0.025(3) 0.033(3) 0.013(3) 0.005(3) 0.003(2) 0.000(2)
C8 0.027(3) 0.021(3) 0.011(2) -0.001(2) -0.003(2) 0.004(2)
C9 0.023(3) 0.026(3) 0.025(3) 0.001(3) -0.008(2) -0.001(2)
O2W 0.039(7) 0.030(7) 0.044(7) -0.018(5) 0.000 0.000
O3W 0.044(11) 0.037(10) 0.033(9) 0.004(8) 0.010(8) -0.014(7)

loop_
_atom_type_symbol
_atom_type_description
_atom_type_scat_dispersion_real
_atom_type_scat_dispersion_imag
_atom_type_scat_source
C C 0.0033 0.0016 'International Tables Vol C Tables 4.2.6.8 and 6.1.1.4'
H H 0.0000 0.0000 'International Tables Vol C Tables 4.2.6.8 and 6.1.1.4'
O O 0.0106 0.0060 'International Tables Vol C Tables 4.2.6.8 and 6.1.1.4'
Zn Zn 0.2839 1.4301 'International Tables Vol C Tables 4.2.6.8 and 6.1.1.4'

loop_
_geom_angle_atom_site_label_1
_geom_angle_atom_site_label_2
_geom_angle_atom_site_label_3
_geom_angle_site_symmetry_1
_geom_angle_site_symmetry_3
_geom_angle
O5 Zn1 O5 16_656 8_444 180.0000(10)
O5 Zn1 O7 16_656 9_656 87.68(15)
O5 Zn1 O7 8_444 9_656 92.32(14)
O5 Zn1 O7 16_656 . 92.32(14)
O5 Zn1 O7 8_444 . 87.68(15)
O7 Zn1 O7 9_656 . 180.00(15)
O5 Zn1 O2 16_656 . 86.24(15)
O5 Zn1 O2 8_444 . 93.76(15)
O7 Zn1 O2 9_656 . 81.58(13)
O7 Zn1 O2 . . 98.42(13)
O5 Zn1 O2 16_656 9_656 93.76(15)
O5 Zn1 O2 8_444 9_656 86.24(15)
O7 Zn1 O2 9_656 9_656 98.42(13)
O7 Zn1 O2 . 9_656 81.58(13)
O2 Zn1 O2 . 9_656 180.0000(10)
O1 Zn2 O1 6_544 . 104.9(2)
O1 Zn2 O7 6_544 . 108.41(15)
O1 Zn2 O7 . . 116.25(16)
O1 Zn2 O7 6_544 6_544 116.25(16)
O1 Zn2 O7 . 6_544 108.41(15)
O7 Zn2 O7 . 6_544 103.1(2)
O6 Zn3 O3 16_656 9_656 135.77(17)
O6 Zn3 O4 16_656 3_545 102.75(17)
O3 Zn3 O4 9_656 3_545 117.03(14)
O6 Zn3 O7 16_656 . 98.68(14)
O3 Zn3 O7 9_656 . 87.62(14)
O4 Zn3 O7 3_545 . 107.46(15)
O6 Zn3 O1W 16_656 . 82.42(17)
O3 Zn3 O1W 9_656 . 85.21(16)
O4 Zn3 O1W 3_545 . 81.20(18)
O7 Zn3 O1W . . 170.65(17)
C7 O1 Zn2 . . 116.6(3)
Zn3 O1W H1WA . . 120(4)
Zn3 O1W H1WB . . 116(4)
H1WA O1W H1WB . . 110(3)
C7 O2 Zn1 . . 128.5(3)
C8 O3 Zn3 . 9_656 130.1(3)
C8 O4 Zn3 . 4_554 123.3(3)
C9 O5 Zn1 . 7_444 135.5(3)
C9 O6 Zn3 . 11_666 133.0(4)
Zn2 O7 Zn3 . . 120.15(18)
Zn2 O7 Zn1 . . 105.62(15)
Zn3 O7 Zn1 . . 114.77(16)
Zn2 O7 H7O . . 104(4)
Zn3 O7 H7O . . 110(4)
Zn1 O7 H7O . . 101(4)
C6 C1 C2 . . 119.8(5)
C6 C1 C7 . . 116.4(5)
C2 C1 C7 . . 123.8(5)
C3 C2 C1 . . 117.6(5)
C3 C2 C8 . . 118.9(4)
C1 C2 C8 . . 123.1(4)
C4 C3 C2 . . 121.3(5)
C4 C3 C9 . . 117.7(5)
C2 C3 C9 . . 120.9(5)
C3 C4 C5 . . 121.1(6)
C3 C4 H4 . . 119.5
C5 C4 H4 . . 119.5
C4 C5 C6 . . 119.3(6)
C4 C5 H5 . . 120.4
C6 C5 H5 . . 120.4
C5 C6 C1 . . 120.9(6)
C5 C6 H6 . . 119.5
C1 C6 H6 . . 119.5
O2 C7 O1 . . 124.3(5)
O2 C7 C1 . . 119.8(5)
O1 C7 C1 . . 115.9(5)
O4 C8 O3 . . 122.0(5)
O4 C8 C2 . . 115.0(4)
O3 C8 C2 . . 123.0(5)
O5 C9 O6 . . 125.4(5)
O5 C9 C3 . . 117.7(4)
O6 C9 C3 . . 116.8(5)
H3WA O3W H3WB . . 107.3

loop_
_geom_bond_atom_site_label_1
_geom_bond_atom_site_label_2
_geom_bond_site_symmetry_2
_geom_bond_distance
Zn1 O5 16_656 2.022(4)
Zn1 O5 8_444 2.022(4)
Zn1 O7 9_656 2.089(3)
Zn1 O7 . 2.089(3)
Zn1 O2 . 2.199(3)
Zn1 O2 9_656 2.199(3)
Zn2 O1 6_544 1.943(4)
Zn2 O1 . 1.943(4)
Zn2 O7 . 1.948(3)
Zn2 O7 6_544 1.948(3)
Zn3 O6 16_656 1.935(4)
Zn3 O3 9_656 1.984(3)
Zn3 O4 3_545 2.008(4)
Zn3 O7 . 2.069(4)
Zn3 O1W . 2.213(5)
O1 C7 . 1.265(6)
O1W H1WA . 0.86(2)
O1W H1WB . 0.86(2)
O2 C7 . 1.259(6)
O3 C8 . 1.257(6)
O3 Zn3 9_656 1.984(3)
O4 C8 . 1.250(6)
O4 Zn3 4_554 2.008(4)
O5 C9 . 1.245(6)
O5 Zn1 7_444 2.022(3)
O6 C9 . 1.263(6)
O6 Zn3 11_666 1.935(4)
O7 H7O . 0.79(2)
C1 C6 . 1.399(8)
C1 C2 . 1.413(7)
C1 C7 . 1.504(7)
C2 C3 . 1.410(7)
C2 C8 . 1.511(7)
C3 C4 . 1.373(8)
C3 C9 . 1.497(7)
C4 C5 . 1.374(9)
C4 H4 . 0.9300
C5 C6 . 1.388(9)
C5 H5 . 0.9300
C6 H6 . 0.9300
O2W H2WA . 0.6405
O3W H3WA . 0.8614
O3W H3WB . 0.8960

loop_
_geom_hbond_atom_site_label_D
_geom_hbond_atom_site_label_H
_geom_hbond_atom_site_label_A
_geom_hbond_site_symmetry_A
_geom_hbond_distance_DH
_geom_hbond_distance_HA
_geom_hbond_distance_DA
_geom_hbond_angle_DHA
O1W H1WA O2W . 0.86(2) 2.37(4) 3.121(7) 146(6)
O1W H1WB O2 3_545 0.86(2) 2.28(5) 2.981(6) 139(6)
O1W H1WB O5 9_656 0.86(2) 2.40(4) 3.084(6) 137(5)
O7 H7O O3 8_444 0.79(2) 2.38(2) 3.174(5) 179(5)
O2W H2WA O3W 16_656 0.64 2.30 2.776(18) 134
O3W H3WA O2W 11_666 0.86 1.94 2.776(18) 164
O3W H3WB O4 13_545 0.90 2.24 2.811(15) 121

loop_
_geom_torsion_atom_site_label_1
_geom_torsion_atom_site_label_2
_geom_torsion_atom_site_label_3
_geom_torsion_atom_site_label_4
_geom_torsion_site_symmetry_1
_geom_torsion
O1 Zn2 O1 C7 6_544 -65.4(4)
O7 Zn2 O1 C7 . 54.3(4)
O7 Zn2 O1 C7 6_544 169.8(4)
O5 Zn1 O2 C7 16_656 141.0(4)
O5 Zn1 O2 C7 8_444 -39.0(4)
O7 Zn1 O2 C7 9_656 -130.8(5)
O7 Zn1 O2 C7 . 49.2(5)
O2 Zn1 O2 C7 9_656 -12E1(10)
O1 Zn2 O7 Zn3 6_544 -45.2(2)
O1 Zn2 O7 Zn3 . -163.02(17)
O7 Zn2 O7 Zn3 6_544 78.55(17)
O1 Zn2 O7 Zn1 6_544 86.51(19)
O1 Zn2 O7 Zn1 . -31.3(2)
O7 Zn2 O7 Zn1 6_544 -149.7(2)
O6 Zn3 O7 Zn2 16_656 91.9(2)
O3 Zn3 O7 Zn2 9_656 -132.1(2)
O4 Zn3 O7 Zn2 3_545 -14.5(2)
O1W Zn3 O7 Zn2 . -172.0(9)
O6 Zn3 O7 Zn1 16_656 -35.8(2)
O3 Zn3 O7 Zn1 9_656 100.22(18)
O4 Zn3 O7 Zn1 3_545 -142.15(16)
O1W Zn3 O7 Zn1 . 60.3(10)
O5 Zn1 O7 Zn2 16_656 -90.46(18)
O5 Zn1 O7 Zn2 8_444 89.54(18)
O7 Zn1 O7 Zn2 9_656 118.7(5)
O2 Zn1 O7 Zn2 . -3.92(19)
O2 Zn1 O7 Zn2 9_656 176.08(19)
O5 Zn1 O7 Zn3 16_656 44.24(18)
O5 Zn1 O7 Zn3 8_444 -135.76(18)
O7 Zn1 O7 Zn3 9_656 -106.6(3)
O2 Zn1 O7 Zn3 . 130.78(17)
O2 Zn1 O7 Zn3 9_656 -49.22(17)
C6 C1 C2 C3 . -1.3(8)
C7 C1 C2 C3 . 177.3(5)
C6 C1 C2 C8 . -174.3(5)
C7 C1 C2 C8 . 4.3(8)
C1 C2 C3 C4 . -1.2(9)
C8 C2 C3 C4 . 172.1(6)
C1 C2 C3 C9 . 174.2(5)
C8 C2 C3 C9 . -12.5(8)
C2 C3 C4 C5 . 2.2(11)
C9 C3 C4 C5 . -173.4(7)
C3 C4 C5 C6 . -0.5(12)
C4 C5 C6 C1 . -2.0(12)
C2 C1 C6 C5 . 2.9(10)
C7 C1 C6 C5 . -175.8(6)
Zn1 O2 C7 O1 . -39.5(7)
Zn1 O2 C7 C1 . 140.8(4)
Zn2 O1 C7 O2 . -15.6(7)
Zn2 O1 C7 C1 . 164.2(3)
C6 C1 C7 O2 . -174.5(5)
C2 C1 C7 O2 . 6.8(8)
C6 C1 C7 O1 . 5.7(8)
C2 C1 C7 O1 . -172.9(5)
Zn3 O4 C8 O3 4_554 27.5(7)
Zn3 O4 C8 C2 4_554 -154.5(3)
Zn3 O3 C8 O4 9_656 -156.6(4)
Zn3 O3 C8 C2 9_656 25.5(7)
C3 C2 C8 O4 . -75.5(6)
C1 C2 C8 O4 . 97.4(6)
C3 C2 C8 O3 . 102.5(6)
C1 C2 C8 O3 . -84.5(7)
Zn1 O5 C9 O6 7_444 5.9(9)
Zn1 O5 C9 C3 7_444 -171.8(4)
Zn3 O6 C9 O5 11_666 -27.8(9)
Zn3 O6 C9 C3 11_666 149.8(4)
C4 C3 C9 O5 . 151.0(6)
C2 C3 C9 O5 . -24.6(8)
C4 C3 C9 O6 . -26.8(8)
C2 C3 C9 O6 . 157.6(5)
